data_8107628
loop_
_publ_author_name
'Li, Wen-Xuan'
'Meng, Qing-Guo'
'Hou, Gui-Ge'
'Liu, Yong-Jun'
'Zhang, Meng'

_publ_section_title
;
 Crystal structure of
 2-amino-4-(2-fluoro-4-(trifluoromethyl)phenyl)-9-methoxy-1,4,5,6-tetrahydrobenzo[h]quinazolin-3-ium
 chloride, C20H18ClF4N3O
;
_journal_issue 5
_journal_name_full 'Zeitschrift f\"ur Kristallographie - New Crystal Structures'
_journal_page_first 1021
_journal_page_last 1023
_journal_paper_doi 10.1515/ncrs-2023-0334
_journal_volume 238
_journal_year 2023
_chemical_formula_moiety 'C20 H18 Cl F4 N3 O'
_chemical_formula_sum 'C20 H18 Cl F4 N3 O'
_chemical_formula_weight 427.82
_space_group_crystal_system monoclinic
_space_group_IT_number 14
_space_group_name_Hall '-P 2ybc'
_space_group_name_H-M_alt 'P 1 21/c 1'
_atom_sites_solution_hydrogens mixed
_audit_creation_method SHELXL-2017/1
_cell_angle_alpha 90
_cell_angle_beta 104.798(7)
_cell_angle_gamma 90
_cell_formula_units_Z 4
_cell_length_a 9.6123(7)
_cell_length_b 11.8692(7)
_cell_length_c 16.9510(12)
_cell_measurement_reflns_used 3255
_cell_measurement_temperature 293(2)
_cell_measurement_theta_max 29.2320
_cell_measurement_theta_min 2.8020
_cell_volume 1869.8(2)
_computing_cell_refinement 'CrysAlisPro 1.171.38.43f (Rigaku OD, 2017)'
_computing_data_collection 'CrysAlisPro 1.171.38.43f (Rigaku OD, 2017)'
_computing_data_reduction 'CrysAlisPro 1.171.38.43f (Rigaku OD, 2017)'
_computing_molecular_graphics 'Bruker SHELXTL'
_computing_publication_material 'Bruker SHELXTL'
_computing_structure_refinement 'SHELXL-2017/1 (Sheldrick, 2015)'
_computing_structure_solution 'SHELXL-2017/1 (Sheldrick, 2015)'
_diffrn_ambient_temperature 293(2)
_diffrn_detector_area_resol_mean 5.2684
_diffrn_measured_fraction_theta_full 1.000
_diffrn_measured_fraction_theta_max 1.000
_diffrn_measurement_device_type 'SuperNova, Dual, Cu at zero, AtlasS2'
_diffrn_measurement_method 'CCD plate'
_diffrn_radiation_type MoK\a
_diffrn_radiation_wavelength 0.71073
_diffrn_reflns_av_R_equivalents 0.0389
_diffrn_reflns_av_unetI/netI 0.0555
_diffrn_reflns_Laue_measured_fraction_full 1.000
_diffrn_reflns_Laue_measured_fraction_max 1.000
_diffrn_reflns_limit_h_max 9
_diffrn_reflns_limit_h_min -11
_diffrn_reflns_limit_k_max 13
_diffrn_reflns_limit_k_min -14
_diffrn_reflns_limit_l_max 18
_diffrn_reflns_limit_l_min -20
_diffrn_reflns_number 8360
_diffrn_reflns_point_group_measured_fraction_full 1.000
_diffrn_reflns_point_group_measured_fraction_max 1.000
_diffrn_reflns_theta_full 25.242
_diffrn_reflns_theta_max 25.498
_diffrn_reflns_theta_min 2.119
_diffrn_source 'micro-focus sealed X-ray tube'
_exptl_absorpt_coefficient_mu 0.260
_exptl_absorpt_correction_T_max 1.00000
_exptl_absorpt_correction_T_min 0.55940
_exptl_absorpt_correction_type multi-scan
_exptl_absorpt_process_details
;
CrysAlisPro 1.171.38.43f (Rigaku Oxford Diffraction, 2015)
Empirical absorption correction using spherical harmonics,
 implemented in SCALE3 ABSPACK scaling algorithm.
;
_exptl_crystal_colour colourless
_exptl_crystal_density_diffrn 1.520
_exptl_crystal_description block
_exptl_crystal_F_000 880
_exptl_crystal_size_max 0.120
_exptl_crystal_size_mid 0.100
_exptl_crystal_size_min 0.100
_refine_diff_density_max 0.359
_refine_diff_density_min -0.355
_refine_diff_density_rms 0.063
_refine_ls_extinction_coef .
_refine_ls_extinction_method none
_refine_ls_goodness_of_fit_ref 1.065
_refine_ls_hydrogen_treatment mixed
_refine_ls_matrix_type full
_refine_ls_number_parameters 267
_refine_ls_number_reflns 3489
_refine_ls_number_restraints 0
_refine_ls_restrained_S_all 1.065
_refine_ls_R_factor_all 0.0586
_refine_ls_R_factor_gt 0.0444
_refine_ls_shift/su_max 0.000
_refine_ls_shift/su_mean 0.000
_refine_ls_structure_factor_coef Fsqd
_refine_ls_weighting_details 'w=1/[\s^2^(Fo^2^)+(0.0404P)^2^+0.4949P] where P=(Fo^2^+2Fc^2^)/3'
_refine_ls_weighting_scheme calc
_refine_ls_wR_factor_gt 0.0956
_refine_ls_wR_factor_ref 0.1043
_reflns_Friedel_coverage 0.000
_reflns_Friedel_fraction_full .
_reflns_Friedel_fraction_max .
_reflns_number_gt 2830
_reflns_number_total 3489
_reflns_threshold_expression 'I > 2\s(I)'
_cod_data_source_file suppl_j_ncrs-2023-0334_suppl_001.cif
_cod_data_source_block bz4
_cod_original_sg_symbol_H-M 'P 21/c'
_cod_database_code 8107628
_shelx_shelxl_version_number 2017/1
_shelx_space_group_comment
;
The symmetry employed for this shelxl refinement is uniquely defined
by the following loop, which should always be used as a source of
symmetry information in preference to the above space-group names.
They are only intended as comments.
;
_shelx_estimated_absorpt_t_min 0.969
_shelx_estimated_absorpt_t_max 0.974

loop_
_space_group_symop_operation_xyz
'x, y, z'
'-x, y+1/2, -z+1/2'
'-x, -y, -z'
'x, -y-1/2, z-1/2'

loop_
_atom_site_label
_atom_site_type_symbol
_atom_site_fract_x
_atom_site_fract_y
_atom_site_fract_z
_atom_site_U_iso_or_equiv
_atom_site_adp_type
_atom_site_occupancy
_atom_site_site_symmetry_order
_atom_site_calc_flag
_atom_site_refinement_flags_posn
_atom_site_refinement_flags_adp
_atom_site_refinement_flags_occupancy
_atom_site_disorder_assembly
_atom_site_disorder_group
C1 C 0.6647(2) 0.59481(18) 0.05328(12) 0.0137(5) Uani 1 1 d . . . . .
C2 C 0.6391(2) 0.69956(18) 0.02450(12) 0.0138(5) Uani 1 1 d . . . . .
C3 C 0.6648(2) 0.73180(19) -0.05680(13) 0.0182(5) Uani 1 1 d . . . . .
H3A H 0.685627 0.811749 -0.057009 0.022 Uiso 1 1 calc R U . . .
H3B H 0.578550 0.717169 -0.099836 0.022 Uiso 1 1 calc R U . . .
C4 C 0.7900(2) 0.66525(19) -0.07322(14) 0.0202(5) Uani 1 1 d . . . . .
H4A H 0.790303 0.674163 -0.130057 0.024 Uiso 1 1 calc R U . . .
H4B H 0.879661 0.695684 -0.040107 0.024 Uiso 1 1 calc R U . . .
C5 C 0.8370(2) 0.4603(2) -0.09707(13) 0.0202(5) Uani 1 1 d . . . . .
H5 H 0.875510 0.482712 -0.139638 0.024 Uiso 1 1 calc R U . . .
C6 C 0.8366(2) 0.34673(19) -0.07826(13) 0.0184(5) Uani 1 1 d . . . . .
H6 H 0.873070 0.293799 -0.108171 0.022 Uiso 1 1 calc R U . . .
C7 C 0.7811(2) 0.31328(18) -0.01406(13) 0.0158(5) Uani 1 1 d . . . . .
C8 C 0.7247(2) 0.39275(18) 0.02974(13) 0.0148(5) Uani 1 1 d . . . . .
H8 H 0.687412 0.369583 0.072590 0.018 Uiso 1 1 calc R U . . .
C9 C 0.7239(2) 0.50671(17) 0.00986(12) 0.0137(5) Uani 1 1 d . . . . .
C10 C 0.7818(2) 0.54202(18) -0.05467(13) 0.0161(5) Uani 1 1 d . . . . .
C11 C 0.5803(2) 0.78887(18) 0.07019(13) 0.0151(5) Uani 1 1 d . . . . .
H11 H 0.499470 0.825895 0.031899 0.018 Uiso 1 1 calc R U . . .
C12 C 0.5603(2) 0.63519(18) 0.16456(13) 0.0145(5) Uani 1 1 d . . . . .
C13 C 0.6931(2) 0.87868(18) 0.10639(12) 0.0138(5) Uani 1 1 d . . . . .
C14 C 0.6536(2) 0.98680(18) 0.12123(13) 0.0151(5) Uani 1 1 d . . . . .
C15 C 0.7499(2) 1.07043(18) 0.15486(12) 0.0160(5) Uani 1 1 d . . . . .
H15 H 0.718947 1.142611 0.163358 0.019 Uiso 1 1 calc R U . . .
C16 C 0.8947(2) 1.04267(18) 0.17551(12) 0.0150(5) Uani 1 1 d . . . . .
C17 C 0.9403(2) 0.93474(19) 0.16420(13) 0.0179(5) Uani 1 1 d . . . . .
H17 H 1.037603 0.916662 0.179880 0.022 Uiso 1 1 calc R U . . .
C18 C 0.8387(2) 0.85331(18) 0.12904(13) 0.0170(5) Uani 1 1 d . . . . .
H18 H 0.869147 0.780933 0.120644 0.020 Uiso 1 1 calc R U . . .
C19 C 0.8341(3) 0.11889(19) -0.03067(14) 0.0206(5) Uani 1 1 d . . . . .
H19A H 0.787801 0.119732 -0.087997 0.031 Uiso 1 1 calc R U . . .
H19B H 0.821734 0.046227 -0.008531 0.031 Uiso 1 1 calc R U . . .
H19C H 0.934908 0.134011 -0.022551 0.031 Uiso 1 1 calc R U . . .
C20 C 1.0058(3) 1.12925(19) 0.21086(14) 0.0213(5) Uani 1 1 d . . . . .
Cl1 Cl 0.64277(6) 0.34411(4) 0.24215(3) 0.01817(16) Uani 1 1 d . . . . .
F1 F 0.51039(13) 1.01316(10) 0.10092(8) 0.0220(3) Uani 1 1 d . . . . .
F2 F 1.05961(16) 1.11397(13) 0.29168(8) 0.0367(4) Uani 1 1 d . . . . .
F3 F 0.95714(15) 1.23421(11) 0.20083(9) 0.0372(4) Uani 1 1 d . . . . .
F4 F 1.11989(15) 1.12391(12) 0.17917(10) 0.0391(4) Uani 1 1 d . . . . .
N1 N 0.63012(18) 0.56452(15) 0.12681(10) 0.0153(4) Uani 1 1 d . . . . .
H1A H 0.647102 0.503188 0.148457 0.024(7) Uiso 1 1 d R . . . .
N2 N 0.52671(18) 0.73798(15) 0.13564(11) 0.0157(4) Uani 1 1 d . . . . .
H2A H 0.477013 0.777579 0.160731 0.022(7) Uiso 1 1 d R . . . .
N3 N 0.52353(19) 0.60210(16) 0.23133(11) 0.0194(4) Uani 1 1 d . . . . .
H3C H 0.481628 0.646477 0.252868 0.021(7) Uiso 1 1 d R . . . .
H3D H 0.541558 0.537061 0.249716 0.035(8) Uiso 1 1 d R . . . .
O1 O 0.77133(16) 0.20348(12) 0.00972(9) 0.0196(4) Uani 1 1 d . . . . .

loop_
_atom_site_aniso_label
_atom_site_aniso_U_11
_atom_site_aniso_U_22
_atom_site_aniso_U_33
_atom_site_aniso_U_23
_atom_site_aniso_U_13
_atom_site_aniso_U_12
C1 0.0145(11) 0.0130(12) 0.0141(11) -0.0002(9) 0.0048(9) -0.0026(9)
C2 0.0142(11) 0.0119(12) 0.0150(11) 0.0002(9) 0.0034(9) -0.0012(8)
C3 0.0281(13) 0.0111(11) 0.0170(12) 0.0026(10) 0.0086(10) -0.0002(9)
C4 0.0268(13) 0.0176(13) 0.0201(12) 0.0016(10) 0.0133(10) -0.0028(10)
C5 0.0264(13) 0.0190(13) 0.0192(12) 0.0027(10) 0.0132(10) 0.0009(10)
C6 0.0234(13) 0.0157(12) 0.0184(12) -0.0033(10) 0.0096(10) 0.0032(10)
C7 0.0172(12) 0.0109(12) 0.0189(12) 0.0012(9) 0.0036(9) -0.0015(9)
C8 0.0170(12) 0.0147(12) 0.0142(11) 0.0011(9) 0.0066(9) 0.0008(9)
C9 0.0146(11) 0.0108(11) 0.0152(11) -0.0010(9) 0.0026(9) -0.0011(9)
C10 0.0188(12) 0.0125(12) 0.0180(11) 0.0003(9) 0.0065(9) -0.0007(9)
C11 0.0183(12) 0.0113(11) 0.0158(11) 0.0032(9) 0.0049(9) 0.0007(9)
C12 0.0158(12) 0.0109(11) 0.0171(11) -0.0017(9) 0.0048(9) -0.0015(9)
C13 0.0204(12) 0.0098(11) 0.0128(11) 0.0026(9) 0.0071(9) 0.0009(9)
C14 0.0162(12) 0.0148(12) 0.0162(11) 0.0038(9) 0.0075(9) 0.0026(9)
C15 0.0252(13) 0.0086(11) 0.0177(11) 0.0004(9) 0.0119(9) 0.0010(9)
C16 0.0241(12) 0.0100(11) 0.0131(11) 0.0012(9) 0.0089(9) -0.0017(9)
C17 0.0187(12) 0.0173(13) 0.0187(12) 0.0015(10) 0.0065(9) 0.0023(9)
C18 0.0227(13) 0.0100(11) 0.0187(12) 0.0015(9) 0.0063(9) 0.0040(9)
C19 0.0284(13) 0.0129(12) 0.0229(13) -0.0020(10) 0.0107(10) 0.0051(10)
C20 0.0287(14) 0.0144(13) 0.0232(13) -0.0011(10) 0.0113(10) -0.0013(10)
Cl1 0.0274(3) 0.0111(3) 0.0185(3) 0.0020(2) 0.0104(2) -0.0007(2)
F1 0.0196(7) 0.0132(7) 0.0348(8) -0.0012(6) 0.0101(6) 0.0040(5)
F2 0.0416(9) 0.0379(10) 0.0257(8) -0.0017(7) -0.0002(7) -0.0182(7)
F3 0.0371(9) 0.0130(8) 0.0568(10) -0.0075(7) 0.0035(7) -0.0030(6)
F4 0.0398(9) 0.0283(9) 0.0601(11) -0.0110(8) 0.0324(8) -0.0156(7)
N1 0.0222(11) 0.0098(10) 0.0162(9) 0.0027(8) 0.0094(8) 0.0029(8)
N2 0.0206(10) 0.0104(10) 0.0189(10) 0.0006(8) 0.0100(8) 0.0022(8)
N3 0.0298(12) 0.0117(11) 0.0216(10) 0.0009(9) 0.0154(9) 0.0043(8)
O1 0.0300(9) 0.0085(8) 0.0247(9) -0.0001(7) 0.0151(7) 0.0031(6)

loop_
_atom_type_symbol
_atom_type_description
_atom_type_scat_dispersion_real
_atom_type_scat_dispersion_imag
_atom_type_scat_source
C C 0.0033 0.0016 'International Tables Vol C Tables 4.2.6.8 and 6.1.1.4'
H H 0.0000 0.0000 'International Tables Vol C Tables 4.2.6.8 and 6.1.1.4'
N N 0.0061 0.0033 'International Tables Vol C Tables 4.2.6.8 and 6.1.1.4'
O O 0.0106 0.0060 'International Tables Vol C Tables 4.2.6.8 and 6.1.1.4'
F F 0.0171 0.0103 'International Tables Vol C Tables 4.2.6.8 and 6.1.1.4'
Cl Cl 0.1484 0.1585 'International Tables Vol C Tables 4.2.6.8 and 6.1.1.4'

loop_
_geom_angle_atom_site_label_1
_geom_angle_atom_site_label_2
_geom_angle_atom_site_label_3
_geom_angle
_geom_angle_site_symmetry_1
_geom_angle_site_symmetry_3
C2 C1 N1 119.7(2) . .
C2 C1 C9 122.5(2) . .
N1 C1 C9 117.82(19) . .
C1 C2 C11 121.73(19) . .
C1 C2 C3 120.8(2) . .
C11 C2 C3 117.48(18) . .
C2 C3 C4 110.88(18) . .
C2 C3 H3A 109.5 . .
C4 C3 H3A 109.5 . .
C2 C3 H3B 109.5 . .
C4 C3 H3B 109.5 . .
H3A C3 H3B 108.1 . .
C10 C4 C3 112.37(18) . .
C10 C4 H4A 109.1 . .
C3 C4 H4A 109.1 . .
C10 C4 H4B 109.1 . .
C3 C4 H4B 109.1 . .
H4A C4 H4B 107.9 . .
C6 C5 C10 122.4(2) . .
C6 C5 H5 118.8 . .
C10 C5 H5 118.8 . .
C5 C6 C7 118.9(2) . .
C5 C6 H6 120.6 . .
C7 C6 H6 120.6 . .
O1 C7 C6 124.8(2) . .
O1 C7 C8 114.89(19) . .
C6 C7 C8 120.3(2) . .
C7 C8 C9 120.5(2) . .
C7 C8 H8 119.8 . .
C9 C8 H8 119.8 . .
C8 C9 C10 119.8(2) . .
C8 C9 C1 123.16(19) . .
C10 C9 C1 117.08(19) . .
C5 C10 C9 118.1(2) . .
C5 C10 C4 121.6(2) . .
C9 C10 C4 120.21(19) . .
N2 C11 C2 110.46(17) . .
N2 C11 C13 109.43(17) . .
C2 C11 C13 112.07(17) . .
N2 C11 H11 108.3 . .
C2 C11 H11 108.3 . .
C13 C11 H11 108.3 . .
N2 C12 N3 119.7(2) . .
N2 C12 N1 120.4(2) . .
N3 C12 N1 119.9(2) . .
C14 C13 C18 117.19(19) . .
C14 C13 C11 121.37(19) . .
C18 C13 C11 121.38(19) . .
F1 C14 C15 117.79(19) . .
F1 C14 C13 118.25(18) . .
C15 C14 C13 124.0(2) . .
C14 C15 C16 117.3(2) . .
C14 C15 H15 121.3 . .
C16 C15 H15 121.3 . .
C17 C16 C15 121.2(2) . .
C17 C16 C20 118.3(2) . .
C15 C16 C20 120.5(2) . .
C16 C17 C18 119.3(2) . .
C16 C17 H17 120.4 . .
C18 C17 H17 120.4 . .
C13 C18 C17 121.0(2) . .
C13 C18 H18 119.5 . .
C17 C18 H18 119.5 . .
O1 C19 H19A 109.5 . .
O1 C19 H19B 109.5 . .
H19A C19 H19B 109.5 . .
O1 C19 H19C 109.5 . .
H19A C19 H19C 109.5 . .
H19B C19 H19C 109.5 . .
F3 C20 F4 106.89(18) . .
F3 C20 F2 106.75(19) . .
F4 C20 F2 105.06(19) . .
F3 C20 C16 113.75(19) . .
F4 C20 C16 112.41(19) . .
F2 C20 C16 111.42(18) . .
C12 N1 C1 121.47(18) . .
C12 N1 H1A 114.4 . .
C1 N1 H1A 124.0 . .
C12 N2 C11 124.07(18) . .
C12 N2 H2A 115.8 . .
C11 N2 H2A 119.8 . .
C12 N3 H3C 117.7 . .
C12 N3 H3D 121.1 . .
H3C N3 H3D 121.1 . .
C7 O1 C19 117.12(17) . .

loop_
_geom_bond_atom_site_label_1
_geom_bond_atom_site_label_2
_geom_bond_distance
_geom_bond_site_symmetry_2
C1 C2 1.335(3) .
C1 N1 1.416(3) .
C1 C9 1.474(3) .
C2 C11 1.505(3) .
C2 C3 1.510(3) .
C3 C4 1.523(3) .
C3 H3A 0.9700 .
C3 H3B 0.9700 .
C4 C10 1.502(3) .
C4 H4A 0.9700 .
C4 H4B 0.9700 .
C5 C6 1.386(3) .
C5 C10 1.390(3) .
C5 H5 0.9300 .
C6 C7 1.387(3) .
C6 H6 0.9300 .
C7 O1 1.374(3) .
C7 C8 1.393(3) .
C8 C9 1.393(3) .
C8 H8 0.9300 .
C9 C10 1.412(3) .
C11 N2 1.467(3) .
C11 C13 1.532(3) .
C11 H11 0.9800 .
C12 N2 1.324(3) .
C12 N3 1.328(3) .
C12 N1 1.335(3) .
C13 C14 1.380(3) .
C13 C18 1.387(3) .
C14 F1 1.367(2) .
C14 C15 1.378(3) .
C15 C16 1.385(3) .
C15 H15 0.9300 .
C16 C17 1.383(3) .
C16 C20 1.493(3) .
C17 C18 1.395(3) .
C17 H17 0.9300 .
C18 H18 0.9300 .
C19 O1 1.433(3) .
C19 H19A 0.9600 .
C19 H19B 0.9600 .
C19 H19C 0.9600 .
C20 F3 1.326(3) .
C20 F4 1.341(3) .
C20 F2 1.347(3) .
N1 H1A 0.8127 .
N2 H2A 0.8567 .
N3 H3C 0.8051 .
N3 H3D 0.8339 .

loop_
_geom_hbond_atom_site_label_D
_geom_hbond_atom_site_label_H
_geom_hbond_atom_site_label_A
_geom_hbond_distance_DH
_geom_hbond_distance_HA
_geom_hbond_distance_DA
_geom_hbond_angle_DHA
_geom_hbond_site_symmetry_A
_geom_hbond_publ_flag
N3 H3D Cl1 0.83 2.50 3.258(2) 150.9 . yes
N3 H3C Cl1 0.81 2.64 3.373(2) 151.4 2_655 yes
N2 H2A Cl1 0.86 2.37 3.2026(19) 163.4 2_655 yes
N1 H1A Cl1 0.81 2.47 3.2495(19) 159.8 . yes
C19 H19A Cl1 0.96 2.89 3.845(2) 171.9 4_565 yes
C15 H15 Cl1 0.93 2.92 3.818(2) 162.2 1_565 yes
C11 H11 O1 0.98 2.54 3.306(3) 134.8 3_665 yes

loop_
_geom_torsion_atom_site_label_1
_geom_torsion_atom_site_label_2
_geom_torsion_atom_site_label_3
_geom_torsion_atom_site_label_4
_geom_torsion
_geom_torsion_site_symmetry_1
_geom_torsion_site_symmetry_2
_geom_torsion_site_symmetry_3
_geom_torsion_site_symmetry_4
N1 C1 C2 C11 2.8(3) . . . .
C9 C1 C2 C11 -179.23(18) . . . .
N1 C1 C2 C3 -175.53(18) . . . .
C9 C1 C2 C3 2.4(3) . . . .
C1 C2 C3 C4 -32.3(3) . . . .
C11 C2 C3 C4 149.26(19) . . . .
C2 C3 C4 C10 45.8(3) . . . .
C10 C5 C6 C7 -0.9(3) . . . .
C5 C6 C7 O1 178.46(19) . . . .
C5 C6 C7 C8 0.9(3) . . . .
O1 C7 C8 C9 -177.94(18) . . . .
C6 C7 C8 C9 -0.2(3) . . . .
C7 C8 C9 C10 -0.6(3) . . . .
C7 C8 C9 C1 179.41(19) . . . .
C2 C1 C9 C8 -166.8(2) . . . .
N1 C1 C9 C8 11.1(3) . . . .
C2 C1 C9 C10 13.2(3) . . . .
N1 C1 C9 C10 -168.82(17) . . . .
C6 C5 C10 C9 0.1(3) . . . .
C6 C5 C10 C4 176.8(2) . . . .
C8 C9 C10 C5 0.7(3) . . . .
C1 C9 C10 C5 -179.35(19) . . . .
C8 C9 C10 C4 -176.12(19) . . . .
C1 C9 C10 C4 3.8(3) . . . .
C3 C4 C10 C5 149.7(2) . . . .
C3 C4 C10 C9 -33.6(3) . . . .
C1 C2 C11 N2 -13.2(3) . . . .
C3 C2 C11 N2 165.27(17) . . . .
C1 C2 C11 C13 109.1(2) . . . .
C3 C2 C11 C13 -72.4(2) . . . .
N2 C11 C13 C14 -83.3(2) . . . .
C2 C11 C13 C14 153.8(2) . . . .
N2 C11 C13 C18 93.8(2) . . . .
C2 C11 C13 C18 -29.1(3) . . . .
C18 C13 C14 F1 -178.73(17) . . . .
C11 C13 C14 F1 -1.6(3) . . . .
C18 C13 C14 C15 1.7(3) . . . .
C11 C13 C14 C15 178.9(2) . . . .
F1 C14 C15 C16 179.75(17) . . . .
C13 C14 C15 C16 -0.7(3) . . . .
C14 C15 C16 C17 -1.2(3) . . . .
C14 C15 C16 C20 178.9(2) . . . .
C15 C16 C17 C18 2.0(3) . . . .
C20 C16 C17 C18 -178.11(19) . . . .
C14 C13 C18 C17 -0.9(3) . . . .
C11 C13 C18 C17 -178.1(2) . . . .
C16 C17 C18 C13 -0.9(3) . . . .
C17 C16 C20 F3 164.1(2) . . . .
C15 C16 C20 F3 -16.0(3) . . . .
C17 C16 C20 F4 42.5(3) . . . .
C15 C16 C20 F4 -137.6(2) . . . .
C17 C16 C20 F2 -75.2(3) . . . .
C15 C16 C20 F2 104.7(2) . . . .
N2 C12 N1 C1 -2.9(3) . . . .
N3 C12 N1 C1 176.80(18) . . . .
C2 C1 N1 C12 6.2(3) . . . .
C9 C1 N1 C12 -171.81(18) . . . .
N3 C12 N2 C11 170.45(19) . . . .
N1 C12 N2 C11 -9.9(3) . . . .
C2 C11 N2 C12 17.0(3) . . . .
C13 C11 N2 C12 -106.8(2) . . . .
C6 C7 O1 C19 5.4(3) . . . .
C8 C7 O1 C19 -176.98(18) . . . .
